data_2230011
loop_
_publ_author_name
'Yoon, Yeong Keng'
'Ali, Mohamed Ashraf'
'Choon, Tan Soo'
'Hemamalini, Madhukar'
'Fun, Hoong-Kun'

_publ_section_title
;
 Ethyl
 1-[2-(morpholin-4-yl)ethyl]-2-[4-(trifluoromethyl)phenyl]-1<i>H</i>-benzimidazole-5-carboxylate
;
_journal_coeditor_code HB5849
_journal_issue 5
_journal_name_full 'Acta Crystallographica Section E'
_journal_page_first o1215
_journal_paper_doi 10.1107/S1600536811014619
_journal_volume 67
_journal_year 2011
_chemical_formula_iupac 'C23 H24 F3 N3 O3'
_chemical_formula_moiety 'C23 H24 F3 N3 O3'
_chemical_formula_sum 'C23 H24 F3 N3 O3'
_chemical_formula_weight 447.45
_chemical_name_systematic
;
Ethyl 1-[2-(morpholin-4-yl)ethyl]-2-[4-(trifluoromethyl)phenyl]-1<i>H</i>-
benzimidazole-5-carboxylate
;
_space_group_IT_number 2
_symmetry_cell_setting triclinic
_symmetry_space_group_name_Hall '-P 1'
_symmetry_space_group_name_H-M 'P -1'
_atom_sites_solution_hydrogens geom
_atom_sites_solution_primary direct
_atom_sites_solution_secondary difmap
_audit_creation_method SHELXL97
_cell_angle_alpha 96.8680(10)
_cell_angle_beta 109.6380(10)
_cell_angle_gamma 110.8330(10)
_cell_formula_units_Z 2
_cell_length_a 10.1463(2)
_cell_length_b 10.5595(2)
_cell_length_c 11.5775(2)
_cell_measurement_reflns_used 9996
_cell_measurement_temperature 100.0(10)
_cell_measurement_theta_max 30.12
_cell_measurement_theta_min 2.35
_cell_volume 1050.83(4)
_computing_cell_refinement 'SAINT (Bruker, 2009)'
_computing_data_collection 'APEX2 (Bruker, 2009)'
_computing_data_reduction 'SAINT (Bruker, 2009)'
_computing_molecular_graphics 'SHELXTL (Sheldrick, 2008)'
_computing_publication_material
;
SHELXTL (Sheldrick, 2008) and PLATON (Spek, 2009)
;
_computing_structure_refinement 'SHELXTL (Sheldrick, 2008)'
_computing_structure_solution 'SHELXTL (Sheldrick, 2008)'
_diffrn_ambient_temperature 100.0(10)
_diffrn_measured_fraction_theta_full 0.985
_diffrn_measured_fraction_theta_max 0.985
_diffrn_measurement_device_type 'Bruker SMART APEXII CCD'
_diffrn_measurement_method '\f and \w'
_diffrn_radiation_monochromator graphite
_diffrn_radiation_source 'fine-focus sealed tube'
_diffrn_radiation_type MoK\a
_diffrn_radiation_wavelength 0.71073
_diffrn_reflns_av_R_equivalents 0.0239
_diffrn_reflns_av_sigmaI/netI 0.0213
_diffrn_reflns_limit_h_max 14
_diffrn_reflns_limit_h_min -14
_diffrn_reflns_limit_k_max 14
_diffrn_reflns_limit_k_min -14
_diffrn_reflns_limit_l_max 15
_diffrn_reflns_limit_l_min -16
_diffrn_reflns_number 22546
_diffrn_reflns_theta_full 30.16
_diffrn_reflns_theta_max 30.16
_diffrn_reflns_theta_min 1.94
_diffrn_standards_number 0
_exptl_absorpt_coefficient_mu 0.112
_exptl_absorpt_correction_T_max 0.979
_exptl_absorpt_correction_T_min 0.945
_exptl_absorpt_correction_type multi-scan
_exptl_absorpt_process_details '(SADABS; Bruker, 2009)'
_exptl_crystal_colour colourless
_exptl_crystal_density_diffrn 1.414
_exptl_crystal_density_method 'not measured'
_exptl_crystal_description block
_exptl_crystal_F_000 468
_exptl_crystal_size_max 0.51
_exptl_crystal_size_mid 0.33
_exptl_crystal_size_min 0.19
_refine_diff_density_max 0.425
_refine_diff_density_min -0.264
_refine_ls_extinction_method none
_refine_ls_goodness_of_fit_ref 1.029
_refine_ls_hydrogen_treatment constr
_refine_ls_matrix_type full
_refine_ls_number_parameters 290
_refine_ls_number_reflns 6122
_refine_ls_number_restraints 0
_refine_ls_restrained_S_all 1.029
_refine_ls_R_factor_all 0.0450
_refine_ls_R_factor_gt 0.0382
_refine_ls_shift/su_max 0.001
_refine_ls_shift/su_mean 0.000
_refine_ls_structure_factor_coef Fsqd
_refine_ls_weighting_details 'calc w = 1/[\s^2^(Fo^2^)+(0.0561P)^2^+0.2843P] where P=(Fo^2^+2Fc^2^)/3'
_refine_ls_weighting_scheme calc
_refine_ls_wR_factor_gt 0.1002
_refine_ls_wR_factor_ref 0.1055
_reflns_number_gt 5266
_reflns_number_total 6122
_reflns_threshold_expression I>2\s(I)
_cod_data_source_file hb5849.cif
_cod_data_source_block I
_cod_original_cell_volume 1050.83(3)
_cod_database_code 2230011
_cod_database_fobs_code 2230011

loop_
_symmetry_equiv_pos_as_xyz
'x, y, z'
'-x, -y, -z'

loop_
_atom_site_type_symbol
_atom_site_label
_atom_site_fract_x
_atom_site_fract_y
_atom_site_fract_z
_atom_site_U_iso_or_equiv
_atom_site_adp_type
_atom_site_calc_flag
_atom_site_refinement_flags
_atom_site_occupancy
_atom_site_symmetry_multiplicity
_atom_site_disorder_assembly
_atom_site_disorder_group
F F1 0.57861(8) 1.42374(7) 0.30620(7) 0.02777(15) Uani d . 1 1 . .
F F2 0.46917(8) 1.29209(7) 0.11309(6) 0.02950(16) Uani d . 1 1 . .
F F3 0.71291(8) 1.42604(7) 0.19595(7) 0.02843(15) Uani d . 1 1 . .
O O1 0.69592(9) 0.47558(8) 0.74341(7) 0.02040(15) Uani d . 1 1 . .
O O2 0.85918(10) 0.40173(9) 0.69712(8) 0.02932(18) Uani d . 1 1 . .
O O3 1.19661(9) 0.84859(9) 0.01681(7) 0.02600(17) Uani d . 1 1 . .
N N1 0.83537(9) 0.85327(9) 0.38581(8) 0.01618(16) Uani d . 1 1 . .
N N2 0.65751(9) 0.82663(9) 0.46835(8) 0.01700(16) Uani d . 1 1 . .
N N3 0.98967(9) 0.86116(8) 0.13194(7) 0.01548(15) Uani d . 1 1 . .
C C1 0.73153(11) 0.74099(10) 0.50627(9) 0.01619(17) Uani d . 1 1 . .
C C2 0.71070(11) 0.64983(10) 0.58354(9) 0.01726(18) Uani d . 1 1 . .
H H2A 0.6343 0.6359 0.6167 0.021 Uiso calc R 1 1 . .
C C3 0.80658(11) 0.58039(10) 0.60970(9) 0.01745(18) Uani d . 1 1 . .
C C4 0.92137(11) 0.60204(10) 0.56165(9) 0.01902(18) Uani d . 1 1 . .
H H4A 0.9867 0.5550 0.5839 0.023 Uiso calc R 1 1 . .
C C5 0.94156(11) 0.68952(10) 0.48328(9) 0.01836(18) Uani d . 1 1 . .
H H5A 1.0176 0.7028 0.4498 0.022 Uiso calc R 1 1 . .
C C6 0.84348(11) 0.75739(10) 0.45626(9) 0.01645(17) Uani d . 1 1 . .
C C7 0.72211(11) 0.89169(10) 0.39757(9) 0.01597(17) Uani d . 1 1 . .
C C8 0.68579(11) 1.00214(10) 0.34664(9) 0.01626(17) Uani d . 1 1 . .
C C9 0.69019(11) 1.02693(10) 0.23121(9) 0.01882(18) Uani d . 1 1 . .
H H9A 0.7115 0.9671 0.1792 0.023 Uiso calc R 1 1 . .
C C10 0.66367(11) 1.13828(11) 0.19277(9) 0.01912(19) Uani d . 1 1 . .
H H10A 0.6688 1.1559 0.1155 0.023 Uiso calc R 1 1 . .
C C11 0.62940(11) 1.22431(10) 0.26810(9) 0.01741(18) Uani d . 1 1 . .
C C12 0.61869(11) 1.19837(10) 0.38023(9) 0.01806(18) Uani d . 1 1 . .
H H12A 0.5924 1.2558 0.4298 0.022 Uiso calc R 1 1 . .
C C13 0.64690(11) 1.08740(10) 0.41914(9) 0.01761(18) Uani d . 1 1 . .
H H13A 0.6397 1.0692 0.4957 0.021 Uiso calc R 1 1 . .
C C14 0.59851(12) 1.34179(11) 0.22216(10) 0.02011(19) Uani d . 1 1 . .
C C15 0.79184(12) 0.47723(11) 0.68685(9) 0.01946(19) Uani d . 1 1 . .
C C16 0.67213(13) 0.37082(11) 0.81448(10) 0.0224(2) Uani d . 1 1 . .
H H16A 0.7715 0.3881 0.8834 0.027 Uiso calc R 1 1 . .
H H16B 0.6290 0.2752 0.7573 0.027 Uiso calc R 1 1 . .
C C17 0.56154(14) 0.38291(12) 0.86957(11) 0.0266(2) Uani d . 1 1 . .
H H17A 0.5412 0.3120 0.9164 0.040 Uiso calc R 1 1 . .
H H17B 0.4645 0.3676 0.8006 0.040 Uiso calc R 1 1 . .
H H17C 0.6065 0.4771 0.9277 0.040 Uiso calc R 1 1 . .
C C18 0.94152(11) 0.90747(10) 0.32523(9) 0.01693(17) Uani d . 1 1 . .
H H18A 1.0476 0.9268 0.3839 0.020 Uiso calc R 1 1 . .
H H18B 0.9416 0.9972 0.3083 0.020 Uiso calc R 1 1 . .
C C19 0.89489(11) 0.80215(10) 0.20000(9) 0.01663(17) Uani d . 1 1 . .
H H19A 0.9059 0.7163 0.2182 0.020 Uiso calc R 1 1 . .
H H19B 0.7850 0.7747 0.1453 0.020 Uiso calc R 1 1 . .
C C20 1.15464(11) 0.90256(10) 0.20837(9) 0.01811(18) Uani d . 1 1 . .
H H20A 1.1691 0.8211 0.2350 0.022 Uiso calc R 1 1 . .
H H20B 1.1916 0.9786 0.2861 0.022 Uiso calc R 1 1 . .
C C21 1.24758(12) 0.95334(12) 0.13135(10) 0.0243(2) Uani d . 1 1 . .
H H21A 1.2383 1.0386 0.1099 0.029 Uiso calc R 1 1 . .
H H21B 1.3579 0.9794 0.1835 0.029 Uiso calc R 1 1 . .
C C22 1.03751(13) 0.81211(12) -0.05885(10) 0.0251(2) Uani d . 1 1 . .
H H22A 1.0017 0.7401 -0.1390 0.030 Uiso calc R 1 1 . .
H H22B 1.0260 0.8964 -0.0811 0.030 Uiso calc R 1 1 . .
C C23 0.93906(12) 0.75531(11) 0.01281(9) 0.02070(19) Uani d . 1 1 . .
H H23A 0.8295 0.7302 -0.0411 0.025 Uiso calc R 1 1 . .
H H23B 0.9475 0.6691 0.0324 0.025 Uiso calc R 1 1 . .

loop_
_atom_site_aniso_label
_atom_site_aniso_U_11
_atom_site_aniso_U_22
_atom_site_aniso_U_33
_atom_site_aniso_U_12
_atom_site_aniso_U_13
_atom_site_aniso_U_23
F1 0.0374(4) 0.0265(3) 0.0319(3) 0.0204(3) 0.0199(3) 0.0113(3)
F2 0.0268(3) 0.0292(3) 0.0280(3) 0.0123(3) 0.0044(3) 0.0108(3)
F3 0.0285(3) 0.0250(3) 0.0394(4) 0.0103(3) 0.0210(3) 0.0170(3)
O1 0.0242(4) 0.0216(3) 0.0227(3) 0.0115(3) 0.0144(3) 0.0110(3)
O2 0.0365(5) 0.0326(4) 0.0379(4) 0.0238(4) 0.0239(4) 0.0197(4)
O3 0.0221(4) 0.0328(4) 0.0221(4) 0.0077(3) 0.0141(3) 0.0018(3)
N1 0.0163(4) 0.0184(4) 0.0177(4) 0.0081(3) 0.0103(3) 0.0056(3)
N2 0.0174(4) 0.0192(4) 0.0174(4) 0.0086(3) 0.0095(3) 0.0057(3)
N3 0.0150(4) 0.0176(4) 0.0145(3) 0.0055(3) 0.0083(3) 0.0043(3)
C1 0.0162(4) 0.0176(4) 0.0162(4) 0.0076(3) 0.0082(3) 0.0034(3)
C2 0.0175(4) 0.0195(4) 0.0176(4) 0.0082(3) 0.0098(3) 0.0056(3)
C3 0.0190(4) 0.0182(4) 0.0164(4) 0.0080(3) 0.0085(3) 0.0049(3)
C4 0.0198(4) 0.0210(4) 0.0199(4) 0.0109(4) 0.0099(4) 0.0053(3)
C5 0.0173(4) 0.0210(4) 0.0202(4) 0.0089(4) 0.0109(3) 0.0050(3)
C6 0.0167(4) 0.0170(4) 0.0161(4) 0.0064(3) 0.0085(3) 0.0034(3)
C7 0.0159(4) 0.0180(4) 0.0158(4) 0.0074(3) 0.0085(3) 0.0039(3)
C8 0.0151(4) 0.0176(4) 0.0170(4) 0.0064(3) 0.0081(3) 0.0046(3)
C9 0.0213(5) 0.0213(4) 0.0181(4) 0.0102(4) 0.0116(4) 0.0056(3)
C10 0.0198(4) 0.0231(5) 0.0197(4) 0.0098(4) 0.0125(4) 0.0081(4)
C11 0.0157(4) 0.0178(4) 0.0197(4) 0.0067(3) 0.0085(3) 0.0061(3)
C12 0.0181(4) 0.0206(4) 0.0170(4) 0.0093(4) 0.0081(3) 0.0036(3)
C13 0.0182(4) 0.0213(4) 0.0159(4) 0.0091(4) 0.0091(3) 0.0053(3)
C14 0.0195(5) 0.0208(4) 0.0223(4) 0.0084(4) 0.0106(4) 0.0075(4)
C15 0.0207(5) 0.0205(4) 0.0184(4) 0.0088(4) 0.0090(4) 0.0059(3)
C16 0.0252(5) 0.0226(5) 0.0237(5) 0.0107(4) 0.0121(4) 0.0124(4)
C17 0.0309(6) 0.0267(5) 0.0272(5) 0.0115(4) 0.0170(4) 0.0111(4)
C18 0.0164(4) 0.0181(4) 0.0180(4) 0.0056(3) 0.0110(3) 0.0043(3)
C19 0.0153(4) 0.0173(4) 0.0178(4) 0.0049(3) 0.0100(3) 0.0036(3)
C20 0.0151(4) 0.0216(4) 0.0170(4) 0.0056(3) 0.0086(3) 0.0040(3)
C21 0.0198(5) 0.0266(5) 0.0224(5) 0.0028(4) 0.0131(4) 0.0022(4)
C22 0.0242(5) 0.0318(5) 0.0175(4) 0.0080(4) 0.0115(4) 0.0040(4)
C23 0.0190(4) 0.0230(5) 0.0165(4) 0.0050(4) 0.0088(3) 0.0011(3)

loop_
_atom_type_symbol
_atom_type_description
_atom_type_scat_dispersion_real
_atom_type_scat_dispersion_imag
_atom_type_scat_source
C C 0.0033 0.0016 'International Tables Vol C Tables 4.2.6.8 and 6.1.1.4'
H H 0.0000 0.0000 'International Tables Vol C Tables 4.2.6.8 and 6.1.1.4'
N N 0.0061 0.0033 'International Tables Vol C Tables 4.2.6.8 and 6.1.1.4'
O O 0.0106 0.0060 'International Tables Vol C Tables 4.2.6.8 and 6.1.1.4'
F F 0.0171 0.0103 'International Tables Vol C Tables 4.2.6.8 and 6.1.1.4'

loop_
_geom_angle_atom_site_label_1
_geom_angle_atom_site_label_2
_geom_angle_atom_site_label_3
_geom_angle_site_symmetry_1
_geom_angle_site_symmetry_3
_geom_angle
_geom_angle_publ_flag
C15 O1 C16 . . 114.83(8) ?
C21 O3 C22 . . 109.12(8) ?
C6 N1 C7 . . 106.10(8) ?
C6 N1 C18 . . 123.21(8) ?
C7 N1 C18 . . 130.41(8) ?
C7 N2 C1 . . 105.02(8) ?
C19 N3 C23 . . 109.01(7) ?
C19 N3 C20 . . 111.75(7) ?
C23 N3 C20 . . 108.99(7) ?
N2 C1 C2 . . 129.84(9) ?
N2 C1 C6 . . 109.97(8) ?
C2 C1 C6 . . 120.18(9) ?
C3 C2 C1 . . 117.21(9) ?
C3 C2 H2A . . 121.4 ?
C1 C2 H2A . . 121.4 ?
C2 C3 C4 . . 121.52(9) ?
C2 C3 C15 . . 122.16(9) ?
C4 C3 C15 . . 116.30(9) ?
C5 C4 C3 . . 122.02(9) ?
C5 C4 H4A . . 119.0 ?
C3 C4 H4A . . 119.0 ?
C4 C5 C6 . . 116.02(9) ?
C4 C5 H5A . . 122.0 ?
C6 C5 H5A . . 122.0 ?
N1 C6 C5 . . 131.06(9) ?
N1 C6 C1 . . 105.89(8) ?
C5 C6 C1 . . 122.99(9) ?
N2 C7 N1 . . 113.01(8) ?
N2 C7 C8 . . 122.72(8) ?
N1 C7 C8 . . 124.07(8) ?
C13 C8 C9 . . 118.97(9) ?
C13 C8 C7 . . 117.53(8) ?
C9 C8 C7 . . 123.49(8) ?
C10 C9 C8 . . 120.37(9) ?
C10 C9 H9A . . 119.8 ?
C8 C9 H9A . . 119.8 ?
C9 C10 C11 . . 119.71(9) ?
C9 C10 H10A . . 120.1 ?
C11 C10 H10A . . 120.1 ?
C12 C11 C10 . . 120.83(9) ?
C12 C11 C14 . . 121.00(9) ?
C10 C11 C14 . . 118.13(9) ?
C11 C12 C13 . . 119.28(9) ?
C11 C12 H12A . . 120.4 ?
C13 C12 H12A . . 120.4 ?
C12 C13 C8 . . 120.76(9) ?
C12 C13 H13A . . 119.6 ?
C8 C13 H13A . . 119.6 ?
F1 C14 F3 . . 107.03(8) ?
F1 C14 F2 . . 106.57(8) ?
F3 C14 F2 . . 106.04(8) ?
F1 C14 C11 . . 112.96(8) ?
F3 C14 C11 . . 112.41(8) ?
F2 C14 C11 . . 111.39(8) ?
O2 C15 O1 . . 123.35(9) ?
O2 C15 C3 . . 123.50(9) ?
O1 C15 C3 . . 113.15(8) ?
O1 C16 C17 . . 107.55(8) ?
O1 C16 H16A . . 110.2 ?
C17 C16 H16A . . 110.2 ?
O1 C16 H16B . . 110.2 ?
C17 C16 H16B . . 110.2 ?
H16A C16 H16B . . 108.5 ?
C16 C17 H17A . . 109.5 ?
C16 C17 H17B . . 109.5 ?
H17A C17 H17B . . 109.5 ?
C16 C17 H17C . . 109.5 ?
H17A C17 H17C . . 109.5 ?
H17B C17 H17C . . 109.5 ?
N1 C18 C19 . . 111.25(8) ?
N1 C18 H18A . . 109.4 ?
C19 C18 H18A . . 109.4 ?
N1 C18 H18B . . 109.4 ?
C19 C18 H18B . . 109.4 ?
H18A C18 H18B . . 108.0 ?
N3 C19 C18 . . 111.69(7) ?
N3 C19 H19A . . 109.3 ?
C18 C19 H19A . . 109.3 ?
N3 C19 H19B . . 109.3 ?
C18 C19 H19B . . 109.3 ?
H19A C19 H19B . . 107.9 ?
N3 C20 C21 . . 110.18(8) ?
N3 C20 H20A . . 109.6 ?
C21 C20 H20A . . 109.6 ?
N3 C20 H20B . . 109.6 ?
C21 C20 H20B . . 109.6 ?
H20A C20 H20B . . 108.1 ?
O3 C21 C20 . . 111.87(8) ?
O3 C21 H21A . . 109.2 ?
C20 C21 H21A . . 109.2 ?
O3 C21 H21B . . 109.2 ?
C20 C21 H21B . . 109.2 ?
H21A C21 H21B . . 107.9 ?
O3 C22 C23 . . 110.72(8) ?
O3 C22 H22A . . 109.5 ?
C23 C22 H22A . . 109.5 ?
O3 C22 H22B . . 109.5 ?
C23 C22 H22B . . 109.5 ?
H22A C22 H22B . . 108.1 ?
N3 C23 C22 . . 110.37(8) ?
N3 C23 H23A . . 109.6 ?
C22 C23 H23A . . 109.6 ?
N3 C23 H23B . . 109.6 ?
C22 C23 H23B . . 109.6 ?
H23A C23 H23B . . 108.1 ?

loop_
_geom_bond_atom_site_label_1
_geom_bond_atom_site_label_2
_geom_bond_site_symmetry_2
_geom_bond_distance
_geom_bond_publ_flag
F1 C14 . 1.3384(12) ?
F2 C14 . 1.3528(12) ?
F3 C14 . 1.3407(12) ?
O1 C15 . 1.3399(12) ?
O1 C16 . 1.4561(12) ?
O2 C15 . 1.2132(13) ?
O3 C21 . 1.4251(13) ?
O3 C22 . 1.4311(13) ?
N1 C6 . 1.3815(12) ?
N1 C7 . 1.3883(12) ?
N1 C18 . 1.4646(12) ?
N2 C7 . 1.3224(12) ?
N2 C1 . 1.3896(12) ?
N3 C19 . 1.4610(12) ?
N3 C23 . 1.4704(12) ?
N3 C20 . 1.4722(12) ?
C1 C2 . 1.4000(13) ?
C1 C6 . 1.4077(13) ?
C2 C3 . 1.3922(13) ?
C2 H2A . 0.9500 ?
C3 C4 . 1.4124(13) ?
C3 C15 . 1.4878(13) ?
C4 C5 . 1.3818(14) ?
C4 H4A . 0.9500 ?
C5 C6 . 1.3977(13) ?
C5 H5A . 0.9500 ?
C7 C8 . 1.4724(13) ?
C8 C13 . 1.4019(13) ?
C8 C9 . 1.4042(13) ?
C9 C10 . 1.3865(14) ?
C9 H9A . 0.9500 ?
C10 C11 . 1.3950(13) ?
C10 H10A . 0.9500 ?
C11 C12 . 1.3895(13) ?
C11 C14 . 1.4975(14) ?
C12 C13 . 1.3915(13) ?
C12 H12A . 0.9500 ?
C13 H13A . 0.9500 ?
C16 C17 . 1.4986(15) ?
C16 H16A . 0.9900 ?
C16 H16B . 0.9900 ?
C17 H17A . 0.9800 ?
C17 H17B . 0.9800 ?
C17 H17C . 0.9800 ?
C18 C19 . 1.5303(13) ?
C18 H18A . 0.9900 ?
C18 H18B . 0.9900 ?
C19 H19A . 0.9900 ?
C19 H19B . 0.9900 ?
C20 C21 . 1.5139(13) ?
C20 H20A . 0.9900 ?
C20 H20B . 0.9900 ?
C21 H21A . 0.9900 ?
C21 H21B . 0.9900 ?
C22 C23 . 1.5152(14) ?
C22 H22A . 0.9900 ?
C22 H22B . 0.9900 ?
C23 H23A . 0.9900 ?
C23 H23B . 0.9900 ?

loop_
_geom_hbond_atom_site_label_D
_geom_hbond_atom_site_label_H
_geom_hbond_atom_site_label_A
_geom_hbond_site_symmetry_A
_geom_hbond_distance_DH
_geom_hbond_distance_HA
_geom_hbond_distance_DA
_geom_hbond_angle_DHA
_geom_hbond_publ_flag
C2 H2A F1 2_676 0.95 2.51 3.4617(15) 175 yes
C10 H10A O3 2_775 0.95 2.38 3.1889(14) 143 yes
C20 H20A O2 2_766 0.99 2.52 3.4878(14) 166 yes

loop_
_geom_torsion_atom_site_label_1
_geom_torsion_atom_site_label_2
_geom_torsion_atom_site_label_3
_geom_torsion_atom_site_label_4
_geom_torsion_site_symmetry_1
_geom_torsion_site_symmetry_2
_geom_torsion_site_symmetry_3
_geom_torsion_site_symmetry_4
_geom_torsion
_geom_torsion_publ_flag
C7 N2 C1 C2 . . . . 179.25(10) ?
C7 N2 C1 C6 . . . . 0.28(10) ?
N2 C1 C2 C3 . . . . -177.58(9) ?
C6 C1 C2 C3 . . . . 1.29(14) ?
C1 C2 C3 C4 . . . . 0.72(14) ?
C1 C2 C3 C15 . . . . -177.84(9) ?
C2 C3 C4 C5 . . . . -2.01(15) ?
C15 C3 C4 C5 . . . . 176.62(9) ?
C3 C4 C5 C6 . . . . 1.14(14) ?
C7 N1 C6 C5 . . . . -176.49(10) ?
C18 N1 C6 C5 . . . . -1.98(16) ?
C7 N1 C6 C1 . . . . 0.82(10) ?
C18 N1 C6 C1 . . . . 175.33(8) ?
C4 C5 C6 N1 . . . . 177.86(9) ?
C4 C5 C6 C1 . . . . 0.94(14) ?
N2 C1 C6 N1 . . . . -0.71(10) ?
C2 C1 C6 N1 . . . . -179.79(8) ?
N2 C1 C6 C5 . . . . 176.88(9) ?
C2 C1 C6 C5 . . . . -2.20(14) ?
C1 N2 C7 N1 . . . . 0.27(11) ?
C1 N2 C7 C8 . . . . -174.75(8) ?
C6 N1 C7 N2 . . . . -0.71(11) ?
C18 N1 C7 N2 . . . . -174.67(9) ?
C6 N1 C7 C8 . . . . 174.22(8) ?
C18 N1 C7 C8 . . . . 0.26(15) ?
N2 C7 C8 C13 . . . . 31.52(13) ?
N1 C7 C8 C13 . . . . -142.93(9) ?
N2 C7 C8 C9 . . . . -149.33(10) ?
N1 C7 C8 C9 . . . . 36.21(14) ?
C13 C8 C9 C10 . . . . 3.05(15) ?
C7 C8 C9 C10 . . . . -176.09(9) ?
C8 C9 C10 C11 . . . . -1.29(15) ?
C9 C10 C11 C12 . . . . -1.17(15) ?
C9 C10 C11 C14 . . . . -178.85(9) ?
C10 C11 C12 C13 . . . . 1.81(15) ?
C14 C11 C12 C13 . . . . 179.42(9) ?
C11 C12 C13 C8 . . . . 0.00(15) ?
C9 C8 C13 C12 . . . . -2.40(14) ?
C7 C8 C13 C12 . . . . 176.78(9) ?
C12 C11 C14 F1 . . . . 7.10(13) ?
C10 C11 C14 F1 . . . . -175.22(9) ?
C12 C11 C14 F3 . . . . 128.35(10) ?
C10 C11 C14 F3 . . . . -53.98(12) ?
C12 C11 C14 F2 . . . . -112.80(10) ?
C10 C11 C14 F2 . . . . 64.87(12) ?
C16 O1 C15 O2 . . . . -2.71(14) ?
C16 O1 C15 C3 . . . . 176.96(8) ?
C2 C3 C15 O2 . . . . 169.88(10) ?
C4 C3 C15 O2 . . . . -8.74(15) ?
C2 C3 C15 O1 . . . . -9.78(13) ?
C4 C3 C15 O1 . . . . 171.59(8) ?
C15 O1 C16 C17 . . . . -179.41(9) ?
C6 N1 C18 C19 . . . . 79.90(11) ?
C7 N1 C18 C19 . . . . -107.04(11) ?
C23 N3 C19 C18 . . . . -179.88(8) ?
C20 N3 C19 C18 . . . . 59.59(10) ?
N1 C18 C19 N3 . . . . 173.79(8) ?
C19 N3 C20 C21 . . . . 175.96(8) ?
C23 N3 C20 C21 . . . . 55.41(10) ?
C22 O3 C21 C20 . . . . 59.43(12) ?
N3 C20 C21 O3 . . . . -58.04(12) ?
C21 O3 C22 C23 . . . . -59.79(11) ?
C19 N3 C23 C22 . . . . -178.76(8) ?
C20 N3 C23 C22 . . . . -56.55(11) ?
O3 C22 C23 N3 . . . . 59.56(12) ?

loop_
_cod_related_entry_id
_cod_related_entry_database
_cod_related_entry_code
1 ChemSpider 30656639
